data_1561826
loop_
_publ_author_name
'Zhang, Xiaowei'
'Xing, Peiqi'
'Geng, Xiujuan'
'Sun, Daofeng'
'Xiao, Zhenyu'
'Wang, Lei'

_publ_section_title
;
 Transition metal coordination polymers based on tetrabromoterephthalic
 and bis(imidazole) ligands: Syntheses, structures, topological analysis
 and photoluminescence properties
;
_journal_name_full 'Journal of Solid State Chemistry'
_journal_page_first 49
_journal_page_last 61
_journal_paper_doi 10.1016/j.jssc.2015.05.008
_journal_volume 229
_journal_year 2015
_chemical_formula_moiety 'C36 H28 Br4 Co N8 O4, 2(H2 O)'
_chemical_formula_sum 'C36 H32 Br4 Co N8 O6'
_chemical_formula_weight 1051.27
_space_group_crystal_system triclinic
_space_group_IT_number 2
_space_group_name_Hall '-P 1'
_space_group_name_H-M_alt 'P -1'
_atom_sites_solution_hydrogens geom
_atom_sites_solution_primary iterative
_atom_sites_solution_secondary difmap
_cell_angle_alpha 110.563(12)
_cell_angle_beta 103.836(13)
_cell_angle_gamma 90.157(11)
_cell_formula_units_Z 1
_cell_length_a 8.9963(13)
_cell_length_b 10.0099(12)
_cell_length_c 11.5713(16)
_cell_measurement_reflns_used 1915
_cell_measurement_temperature 292.82(10)
_cell_measurement_theta_max 25.8010
_cell_measurement_theta_min 3.2990
_cell_volume 943.0(2)
_computing_cell_refinement
;
CrysAlisPro, Agilent Technologies,
Version 1.171.36.32 (release 02-08-2013 CrysAlis171 .NET)
(compiled Aug  2 2013,16:46:58)
;
_computing_data_collection
;
CrysAlisPro, Agilent Technologies,
Version 1.171.36.32 (release 02-08-2013 CrysAlis171 .NET)
(compiled Aug  2 2013,16:46:58)
;
_computing_data_reduction
;
CrysAlisPro, Agilent Technologies,
Version 1.171.36.32 (release 02-08-2013 CrysAlis171 .NET)
(compiled Aug  2 2013,16:46:58)
;
_computing_molecular_graphics 'Olex2 (Dolomanov et al., 2009)'
_computing_publication_material 'Olex2 (Dolomanov et al., 2009)'
_computing_structure_refinement 'XL (Sheldrick, 2008)'
_computing_structure_solution
;
Superflip (Palatinus & Chapuis, 2007;Palatinus & van der Lee, 2008;
Palatinus et al., 2012)
;
_diffrn_ambient_temperature 292.82(10)
_diffrn_detector_area_resol_mean 16.0450
_diffrn_measured_fraction_theta_full 0.992
_diffrn_measured_fraction_theta_max 0.992
_diffrn_measurement_details
;
#__ type_ start__ end____ width___ exp.time_
  1 omega  -30.00   93.00   1.0000   10.0000
omega____ theta____ kappa____ phi______ frames
    -       18.9813   19.0000  -30.0000 123

#__ type_ start__ end____ width___ exp.time_
  2 omega  -12.00   52.00   1.0000   10.0000
omega____ theta____ kappa____ phi______ frames
    -       18.9813   77.0000  120.0000 64

#__ type_ start__ end____ width___ exp.time_
  3 omega   24.00   62.00   1.0000   10.0000
omega____ theta____ kappa____ phi______ frames
    -       18.9813  -99.0000  -90.0000 38

#__ type_ start__ end____ width___ exp.time_
  4 omega    4.00   82.00   1.0000   10.0000
omega____ theta____ kappa____ phi______ frames
    -       18.9813   57.0000   30.0000 78

#__ type_ start__ end____ width___ exp.time_
  5 omega   45.00   70.00   1.0000   10.0000
omega____ theta____ kappa____ phi______ frames
    -       18.9813  178.0000   30.0000 25

#__ type_ start__ end____ width___ exp.time_
  6 omega  -29.00   38.00   1.0000   10.0000
omega____ theta____ kappa____ phi______ frames
    -      -19.1376   57.0000 -180.0000 67
;
_diffrn_measurement_device_type 'SuperNova, Dual, Cu at zero, Eos'
_diffrn_measurement_method '\w scans'
_diffrn_orient_matrix_UB_11 -0.0227262000
_diffrn_orient_matrix_UB_12 -0.0730940000
_diffrn_orient_matrix_UB_13 -0.0141033000
_diffrn_orient_matrix_UB_21 0.0301714000
_diffrn_orient_matrix_UB_22 0.0093725000
_diffrn_orient_matrix_UB_23 0.0651505000
_diffrn_orient_matrix_UB_31 -0.0722992000
_diffrn_orient_matrix_UB_32 0.0187037000
_diffrn_orient_matrix_UB_33 0.0120230000
_diffrn_radiation_monochromator mirror
_diffrn_radiation_type MoK\a
_diffrn_radiation_wavelength 0.71073
_diffrn_reflns_av_R_equivalents 0.0787
_diffrn_reflns_av_unetI/netI 0.1425
_diffrn_reflns_limit_h_max 10
_diffrn_reflns_limit_h_min -10
_diffrn_reflns_limit_k_max 11
_diffrn_reflns_limit_k_min -11
_diffrn_reflns_limit_l_max 13
_diffrn_reflns_limit_l_min -13
_diffrn_reflns_number 5955
_diffrn_reflns_theta_full 25.00
_diffrn_reflns_theta_max 25.00
_diffrn_reflns_theta_min 3.05
_diffrn_source 'SuperNova (Mo) X-ray Source'
_exptl_absorpt_coefficient_mu 4.750
_exptl_absorpt_correction_T_max 1.00000
_exptl_absorpt_correction_T_min 0.60475
_exptl_absorpt_correction_type multi-scan
_exptl_absorpt_process_details
;
CrysAlisPro, Agilent Technologies,
Version 1.171.36.32 (release 02-08-2013 CrysAlis171 .NET)
(compiled Aug  2 2013,16:46:58)
Empirical absorption correction using spherical harmonics,
 implemented in SCALE3 ABSPACK scaling algorithm.
;
_exptl_crystal_colour
;
;
_exptl_crystal_density_diffrn 1.851
_exptl_crystal_density_method 'not measured'
_exptl_crystal_description plate
_exptl_crystal_F_000 519
_exptl_crystal_size_max 0.5
_exptl_crystal_size_mid 0.3
_exptl_crystal_size_min 0.2
_refine_diff_density_max 0.907
_refine_diff_density_min -0.882
_refine_diff_density_rms 0.180
_refine_ls_extinction_method none
_refine_ls_goodness_of_fit_ref 0.992
_refine_ls_hydrogen_treatment constr
_refine_ls_matrix_type full
_refine_ls_number_parameters 253
_refine_ls_number_reflns 3282
_refine_ls_number_restraints 444
_refine_ls_restrained_S_all 0.952
_refine_ls_R_factor_all 0.0996
_refine_ls_R_factor_gt 0.0497
_refine_ls_shift/su_max 0.000
_refine_ls_shift/su_mean 0.000
_refine_ls_structure_factor_coef Fsqd
_refine_ls_weighting_details 'calc w=1/[\s^2^(Fo^2^)+(0.0059P)^2^+0.0000P] where P=(Fo^2^+2Fc^2^)/3'
_refine_ls_weighting_scheme calc
_refine_ls_wR_factor_gt 0.0766
_refine_ls_wR_factor_ref 0.1034
_reflns_number_gt 1979
_reflns_number_total 3282
_reflns_threshold_expression >2sigma(I)
_cod_data_source_file JSSC-2015-229-49.cif
_cod_data_source_block 6
_cod_database_code 1561826
_chemical_oxdiff_formula 'C H O N Br Co'
_reflns_odcompleteness_completeness 99.09
_reflns_odcompleteness_iscentric 1
_reflns_odcompleteness_theta 26.32
_olex2_refinement_description
;
1. Fixed Uiso
 At 1.2 times of:
  All C(H) groups, All C(H,H) groups
 At 1.5 times of:
  All O(H,H) groups
2. Uiso/Uaniso restraints and constraints
N2 \\sim N1 \\sim N3 \\sim N4 \\sim C4 \\sim C3 \\sim C15 \\sim C2 \\sim C7
\\sim C9 \\sim C12 \\sim C1 \\sim C6 \\sim C18 \\sim C5 \\sim C13 \\sim C17
\\sim C10 \\sim C14 \\sim C11 \\sim C8 \\sim C16: within 3.7A with sigma of
0.005 and sigma for terminal atoms of 0.001
3.a Free rotating group:
 O3(H3A,H3B)
3.b Secondary CH2 refined with riding coordinates:
 C15(H15A,H15B), C8(H8A,H8B)
3.c Aromatic/amide H refined with riding coordinates:
 C7(H7), C12(H12), C6(H6), C18(H18), C5(H5), C13(H13), C17(H17), C10(H10),
 C11(H11), C16(H16)
;

loop_
_space_group_symop_id
_space_group_symop_operation_xyz
1 'x, y, z'
2 '-x, -y, -z'

loop_
_atom_site_label
_atom_site_type_symbol
_atom_site_fract_x
_atom_site_fract_y
_atom_site_fract_z
_atom_site_U_iso_or_equiv
_atom_site_adp_type
_atom_site_occupancy
_atom_site_calc_flag
_atom_site_disorder_assembly
_atom_site_disorder_group
_atom_site_site_symmetry_order
_atom_site_refinement_flags_posn
_atom_site_refinement_flags_adp
_atom_site_refinement_flags_occupancy
Br1 Br 0.17682(8) 0.10027(9) 0.36761(7) 0.0382(2) Uani 1 d . . 1 . . .
Br2 Br 0.81649(8) 0.07046(9) 0.43093(7) 0.0391(2) Uani 1 d . . 1 . . .
Co1 Co 0.5000 0.0000 0.0000 0.0271(3) Uani 1 d . . 2 S T P
O3 O 0.6293(7) 0.5587(6) 0.4227(6) 0.0581(16) Uani 1 d . . 1 . . .
H3A H 0.5916 0.4751 0.4094 0.087 Uiso 1 d . . 1 G . .
H3B H 0.6113 0.6177 0.4902 0.087 Uiso 1 d . . 1 G . .
O2 O 0.4950(5) 0.2729(5) 0.3556(4) 0.0376(13) Uani 1 d . . 1 . . .
N2 N 0.8922(6) 0.2969(6) 0.2123(5) 0.0344(10) Uani 1 d . . 1 . . .
N1 N 0.7160(6) 0.1223(6) 0.0808(5) 0.0332(10) Uani 1 d . . 1 . . .
N3 N 0.7064(6) 0.6658(6) 0.1073(5) 0.0352(10) Uani 1 d . . 1 . . .
C4 C 0.6334(7) 0.0266(7) 0.4675(6) 0.0268(13) Uani 1 d . . 1 . . .
O1 O 0.4736(5) 0.0549(5) 0.1997(4) 0.0309(12) Uani 1 d . . 1 . . .
N4 N 0.5995(6) 0.8145(6) 0.0180(5) 0.0340(11) Uani 1 d . . 1 . . .
C3 C 0.3638(7) 0.0417(7) 0.4448(6) 0.0253(13) Uani 1 d . . 1 . . .
C15 C 0.7783(7) 0.6077(8) 0.2049(7) 0.0396(10) Uani 1 d . . 1 . . .
H15A H 0.7402 0.5077 0.1771 0.048 Uiso 1 calc . . 1 R . .
H15B H 0.7504 0.6594 0.2837 0.048 Uiso 1 calc . . 1 R . .
C2 C 0.4950(7) 0.0680(7) 0.4109(6) 0.0224(12) Uani 1 d . . 1 . . .
C7 C 0.8456(8) 0.1099(8) 0.0351(7) 0.0381(13) Uani 1 d . . 1 . . .
H7 H 0.8570 0.0387 -0.0388 0.046 Uiso 1 calc . . 1 R . .
C9 C 1.0398(8) 0.5338(8) 0.2911(7) 0.0376(10) Uani 1 d . . 1 . . .
C12 C 1.1904(8) 0.7279(8) 0.2238(7) 0.0451(13) Uani 1 d . . 1 . . .
H12 H 1.2402 0.7910 0.1993 0.054 Uiso 1 calc . . 1 R . .
C1 C 0.4888(7) 0.1395(8) 0.3113(7) 0.0273(12) Uani 1 d . . 1 . . .
C6 C 0.9539(8) 0.2182(8) 0.1156(7) 0.0392(12) Uani 1 d . . 1 . . .
H6 H 1.0514 0.2355 0.1066 0.047 Uiso 1 calc . . 1 R . .
C18 C 0.6440(8) 0.7884(8) 0.1239(7) 0.0375(11) Uani 1 d . . 1 . . .
H18 H 0.6328 0.8497 0.2025 0.045 Uiso 1 calc . . 1 R . .
C5 C 0.7517(8) 0.2363(7) 0.1868(7) 0.0332(11) Uani 1 d . . 1 . . .
H5 H 0.6848 0.2706 0.2384 0.040 Uiso 1 calc . . 1 R . .
C13 C 1.0315(8) 0.7139(8) 0.1959(7) 0.0393(11) Uani 1 d . . 1 . . .
H13 H 0.9761 0.7688 0.1535 0.047 Uiso 1 calc . . 1 R . .
C17 C 0.6372(8) 0.6999(8) -0.0742(7) 0.0390(13) Uani 1 d . . 1 . . .
H17 H 0.6197 0.6867 -0.1602 0.047 Uiso 1 calc . . 1 R . .
C10 C 1.1996(8) 0.5542(8) 0.3200(7) 0.0424(11) Uani 1 d . . 1 . . .
H10 H 1.2576 0.5014 0.3633 0.051 Uiso 1 calc . . 1 R . .
C14 C 0.9531(8) 0.6200(8) 0.2294(7) 0.0383(10) Uani 1 d . . 1 . . .
C11 C 1.2747(9) 0.6497(8) 0.2870(7) 0.0433(13) Uani 1 d . . 1 . . .
H11 H 1.3816 0.6608 0.3075 0.052 Uiso 1 calc . . 1 R . .
C8 C 0.9640(8) 0.4256(8) 0.3245(7) 0.0363(11) Uani 1 d . . 1 . . .
H8A H 1.0398 0.3968 0.3843 0.044 Uiso 1 calc . . 1 R . .
H8B H 0.8858 0.4690 0.3668 0.044 Uiso 1 calc . . 1 R . .
C16 C 0.7054(8) 0.6084(8) -0.0173(7) 0.0401(12) Uani 1 d . . 1 . . .
H16 H 0.7436 0.5229 -0.0571 0.048 Uiso 1 calc . . 1 R . .

loop_
_atom_site_aniso_label
_atom_site_aniso_U_11
_atom_site_aniso_U_22
_atom_site_aniso_U_33
_atom_site_aniso_U_23
_atom_site_aniso_U_13
_atom_site_aniso_U_12
Br1 0.0260(4) 0.0472(5) 0.0530(6) 0.0334(4) 0.0082(4) 0.0115(4)
Br2 0.0267(4) 0.0571(6) 0.0477(5) 0.0330(5) 0.0141(4) 0.0054(4)
Co1 0.0294(8) 0.0251(8) 0.0340(9) 0.0179(7) 0.0105(6) 0.0081(6)
O3 0.073(4) 0.049(4) 0.057(4) 0.017(3) 0.029(3) 0.002(4)
O2 0.060(4) 0.024(3) 0.028(3) 0.009(2) 0.011(2) 0.009(3)
N2 0.0365(18) 0.0282(18) 0.0408(18) 0.0175(16) 0.0064(16) 0.0073(16)
N1 0.0319(19) 0.029(2) 0.042(2) 0.0168(17) 0.0091(17) 0.0071(17)
N3 0.041(2) 0.0324(19) 0.0353(19) 0.0190(17) 0.0055(17) 0.0123(17)
C4 0.025(3) 0.026(3) 0.032(3) 0.014(2) 0.008(2) 0.004(2)
O1 0.044(3) 0.032(3) 0.021(3) 0.012(2) 0.013(2) 0.012(2)
N4 0.039(2) 0.033(2) 0.036(2) 0.0188(18) 0.0105(18) 0.0134(19)
C3 0.025(3) 0.026(3) 0.025(3) 0.012(2) 0.001(2) 0.010(2)
C15 0.0421(17) 0.0348(17) 0.0425(18) 0.0179(16) 0.0058(16) 0.0097(16)
C2 0.023(3) 0.023(3) 0.025(3) 0.013(2) 0.005(2) 0.003(2)
C7 0.037(2) 0.032(2) 0.045(2) 0.012(2) 0.013(2) 0.004(2)
C9 0.0396(18) 0.0319(18) 0.0421(18) 0.0159(16) 0.0083(16) 0.0056(16)
C12 0.045(2) 0.037(2) 0.048(2) 0.013(2) 0.008(2) 0.004(2)
C1 0.026(2) 0.026(2) 0.034(2) 0.0167(19) 0.0069(19) 0.0060(19)
C6 0.037(2) 0.034(2) 0.045(2) 0.0125(18) 0.0110(18) 0.0051(18)
C18 0.041(2) 0.034(2) 0.038(2) 0.0160(18) 0.0081(18) 0.0108(18)
C5 0.0355(19) 0.0304(19) 0.0392(19) 0.0171(17) 0.0130(17) 0.0056(17)
C13 0.0430(19) 0.0343(19) 0.0406(19) 0.0161(17) 0.0070(17) 0.0060(17)
C17 0.044(2) 0.037(2) 0.039(2) 0.018(2) 0.009(2) 0.014(2)
C10 0.0427(19) 0.035(2) 0.045(2) 0.0142(18) 0.0026(18) 0.0056(17)
C14 0.0405(17) 0.0335(18) 0.0405(18) 0.0156(16) 0.0065(16) 0.0074(15)
C11 0.042(2) 0.037(2) 0.045(2) 0.012(2) 0.005(2) 0.001(2)
C8 0.0378(18) 0.0320(18) 0.0422(19) 0.0183(16) 0.0085(17) 0.0074(16)
C16 0.044(2) 0.035(2) 0.039(2) 0.0146(18) 0.0065(19) 0.0137(18)

loop_
_atom_type_symbol
_atom_type_description
_atom_type_scat_dispersion_real
_atom_type_scat_dispersion_imag
_atom_type_scat_source
C C 0.0033 0.0016 'International Tables Vol C Tables 4.2.6.8 and 6.1.1.4'
H H 0.0000 0.0000 'International Tables Vol C Tables 4.2.6.8 and 6.1.1.4'
Br Br -0.2901 2.4595 'International Tables Vol C Tables 4.2.6.8 and 6.1.1.4'
Co Co 0.3494 0.9721 'International Tables Vol C Tables 4.2.6.8 and 6.1.1.4'
N N 0.0061 0.0033 'International Tables Vol C Tables 4.2.6.8 and 6.1.1.4'
O O 0.0106 0.0060 'International Tables Vol C Tables 4.2.6.8 and 6.1.1.4'

loop_
_geom_angle_atom_site_label_1
_geom_angle_atom_site_label_2
_geom_angle_atom_site_label_3
_geom_angle
_geom_angle_site_symmetry_1
_geom_angle_site_symmetry_3
N1 Co1 N1 180.0(4) 2_655 .
N1 Co1 O1 87.90(19) 2_655 2_655
N1 Co1 O1 92.10(19) 2_655 .
N1 Co1 O1 87.90(19) . .
N1 Co1 O1 92.10(19) . 2_655
N1 Co1 N4 91.4(2) 2_655 2_665
N1 Co1 N4 91.4(2) . 1_545
N1 Co1 N4 88.6(2) 2_655 1_545
N1 Co1 N4 88.6(2) . 2_665
O1 Co1 O1 180.0(3) 2_655 .
N4 Co1 O1 87.25(18) 1_545 .
N4 Co1 O1 92.75(18) 1_545 2_655
N4 Co1 O1 87.25(18) 2_665 2_655
N4 Co1 O1 92.75(18) 2_665 .
N4 Co1 N4 180.0(3) 2_665 1_545
C6 N2 C8 128.1(6) . .
C5 N2 C6 106.6(6) . .
C5 N2 C8 125.3(6) . .
C7 N1 Co1 129.9(5) . .
C5 N1 Co1 125.5(4) . .
C5 N1 C7 104.5(6) . .
C18 N3 C15 127.9(6) . .
C18 N3 C16 106.6(6) . .
C16 N3 C15 125.2(6) . .
C3 C4 Br2 120.5(5) 2_656 .
C2 C4 Br2 119.5(5) . .
C2 C4 C3 119.9(6) . 2_656
C1 O1 Co1 152.1(4) . .
C18 N4 Co1 126.1(5) . 1_565
C18 N4 C17 105.2(6) . .
C17 N4 Co1 128.7(5) . 1_565
C4 C3 Br1 120.6(5) 2_656 .
C2 C3 Br1 117.7(5) . .
C2 C3 C4 121.6(5) . 2_656
N3 C15 C14 111.2(6) . .
C4 C2 C1 120.7(6) . .
C3 C2 C4 118.4(6) . .
C3 C2 C1 120.9(5) . .
C6 C7 N1 109.1(7) . .
C10 C9 C14 117.9(7) . .
C10 C9 C8 120.4(7) . .
C14 C9 C8 121.7(7) . .
C11 C12 C13 120.5(8) . .
O2 C1 C2 114.4(6) . .
O1 C1 O2 130.5(7) . .
O1 C1 C2 115.1(6) . .
C7 C6 N2 106.7(7) . .
N4 C18 N3 112.9(6) . .
N1 C5 N2 113.1(6) . .
C12 C13 C14 121.5(7) . .
C16 C17 N4 108.0(6) . .
C11 C10 C9 122.4(7) . .
C9 C14 C15 119.1(7) . .
C13 C14 C15 122.4(7) . .
C13 C14 C9 118.4(7) . .
C12 C11 C10 119.2(7) . .
N2 C8 C9 113.0(6) . .
N3 C16 C17 107.2(6) . .

loop_
_geom_bond_atom_site_label_1
_geom_bond_atom_site_label_2
_geom_bond_distance
_geom_bond_site_symmetry_2
Br1 C3 1.904(6) .
Br2 C4 1.883(6) .
Co1 N1 2.112(6) 2_655
Co1 N1 2.112(6) .
Co1 O1 2.251(4) 2_655
Co1 O1 2.251(4) .
Co1 N4 2.118(5) 2_665
Co1 N4 2.118(5) 1_545
O2 C1 1.246(8) .
N2 C6 1.365(8) .
N2 C5 1.321(8) .
N2 C8 1.476(8) .
N1 C7 1.380(8) .
N1 C5 1.318(8) .
N3 C15 1.465(8) .
N3 C18 1.322(8) .
N3 C16 1.349(8) .
C4 C3 1.404(9) 2_656
C4 C2 1.398(8) .
O1 C1 1.245(7) .
N4 Co1 2.118(5) 1_565
N4 C18 1.313(8) .
N4 C17 1.373(8) .
C3 C4 1.404(9) 2_656
C3 C2 1.382(8) .
C15 C14 1.526(9) .
C2 C1 1.547(9) .
C7 C6 1.358(10) .
C9 C10 1.393(9) .
C9 C14 1.425(9) .
C9 C8 1.485(10) .
C12 C13 1.383(9) .
C12 C11 1.365(9) .
C13 C14 1.384(10) .
C17 C16 1.372(9) .
C10 C11 1.375(10) .
